data_7202524
loop_
_publ_author_name
'Berridge, Rory'
'Wright, Shaun P.'
'Skabara, Peter J.'
'Dyer, Aubrey'
'Steckler, Tim'
'Argun, Avni A.'
'Reynolds, John R.'
'Harrington, Ross W.'
'Clegg, William'

_publ_section_title
;
 Electrochromic properties of a fast switching, dual colour
 polythiophene bearing non-planar dithiinoquinoxaline units
;
_journal_issue 3
_journal_name_full 'Journal of Materials Chemistry'
_journal_page_first 225
_journal_paper_doi 10.1039/b613879a
_journal_volume 17
_journal_year 2007
_chemical_formula_moiety 'C20 H10 N2 S5'
_chemical_formula_sum 'C20 H10 N2 S5'
_chemical_formula_weight 438.60
_chemical_name_systematic
;
?
;
_space_group_IT_number 14
_symmetry_cell_setting monoclinic
_symmetry_space_group_name_Hall '-P 2ybc'
_symmetry_space_group_name_H-M 'P 1 21/c 1'
_atom_sites_solution_hydrogens geom
_atom_sites_solution_primary direct
_atom_sites_solution_secondary difmap
_audit_creation_method SHELXL-97
_cell_angle_alpha 90.00
_cell_angle_beta 95.590(4)
_cell_angle_gamma 90.00
_cell_formula_units_Z 4
_cell_length_a 3.8496(11)
_cell_length_b 41.040(11)
_cell_length_c 11.262(3)
_cell_measurement_reflns_used 2864
_cell_measurement_temperature 120(2)
_cell_measurement_theta_max 28.07
_cell_measurement_theta_min 2.27
_cell_volume 1770.8(8)
_computing_cell_refinement 'Bruker SAINT'
_computing_data_collection 'Bruker SMART'
_computing_data_reduction 'Bruker SAINT'
_computing_molecular_graphics 'Bruker SHELXTL'
_computing_publication_material 'Bruker SHELXTL and local programs'
_computing_structure_refinement 'Bruker SHELXTL'
_computing_structure_solution 'Bruker SHELXTL'
_diffrn_ambient_temperature 120(2)
_diffrn_measured_fraction_theta_full 0.990
_diffrn_measured_fraction_theta_max 0.990
_diffrn_measurement_device_type 'Bruker SMART 1K CCD diffractometer'
_diffrn_measurement_method 'thin-slice \w scans'
_diffrn_radiation_monochromator 'silicon 111'
_diffrn_radiation_source 'Daresbury SRS station 9.8'
_diffrn_radiation_type synchrotron
_diffrn_radiation_wavelength 0.6896
_diffrn_reflns_av_R_equivalents 0.0699
_diffrn_reflns_av_sigmaI/netI 0.0752
_diffrn_reflns_limit_h_max 4
_diffrn_reflns_limit_h_min -4
_diffrn_reflns_limit_k_max 50
_diffrn_reflns_limit_k_min -51
_diffrn_reflns_limit_l_max 13
_diffrn_reflns_limit_l_min -14
_diffrn_reflns_number 12015
_diffrn_reflns_theta_full 25.52
_diffrn_reflns_theta_max 25.52
_diffrn_reflns_theta_min 1.76
_diffrn_standards_decay_% 15
_diffrn_standards_number 0
_exptl_absorpt_coefficient_mu 0.663
_exptl_absorpt_correction_type none
_exptl_crystal_colour yellow
_exptl_crystal_density_diffrn 1.645
_exptl_crystal_density_method 'not measured'
_exptl_crystal_description needle
_exptl_crystal_F_000 896
_exptl_crystal_size_max 0.05
_exptl_crystal_size_mid 0.00
_exptl_crystal_size_min 0.00
_refine_diff_density_max 0.548
_refine_diff_density_min -0.608
_refine_diff_density_rms 0.149
_refine_ls_extinction_coef 0.0041(8)
_refine_ls_extinction_expression Fc^*^=kFc[1+0.001xFc^2^\l^3^/sin(2\q)]^-1/4^
_refine_ls_extinction_method SHELXL
_refine_ls_goodness_of_fit_ref 1.261
_refine_ls_hydrogen_treatment constr
_refine_ls_matrix_type full
_refine_ls_number_parameters 268
_refine_ls_number_reflns 3585
_refine_ls_number_restraints 107
_refine_ls_restrained_S_all 1.242
_refine_ls_R_factor_all 0.1155
_refine_ls_R_factor_gt 0.0900
_refine_ls_shift/su_max 0.000
_refine_ls_shift/su_mean 0.000
_refine_ls_structure_factor_coef Fsqd
_refine_ls_weighting_details 'calc w=1/[\s^2^(Fo^2^)+(0.0000P)^2^+14.4300P] where P=(Fo^2^+2Fc^2^)/3'
_refine_ls_weighting_scheme calc
_refine_ls_wR_factor_gt 0.1606
_refine_ls_wR_factor_ref 0.1683
_reflns_number_gt 2800
_reflns_number_total 3585
_reflns_threshold_expression I>2\s(I)
_cod_data_source_file b613879a.txt
_cod_data_source_block ssc0432_compound_6a
_cod_original_sg_symbol_H-M 'P 21/c'
_cod_database_code 7202524

loop_
_symmetry_equiv_pos_as_xyz
'x, y, z'
'-x, y+1/2, -z+1/2'
'-x, -y, -z'
'x, -y-1/2, z-1/2'

loop_
_atom_site_label
_atom_site_type_symbol
_atom_site_fract_x
_atom_site_fract_y
_atom_site_fract_z
_atom_site_U_iso_or_equiv
_atom_site_adp_type
_atom_site_occupancy
_atom_site_symmetry_multiplicity
_atom_site_calc_flag
_atom_site_refinement_flags
_atom_site_disorder_assembly
_atom_site_disorder_group
S1 S 0.3861(4) 0.36825(4) 0.28397(14) 0.0146(4) Uani 1 1 d . . .
S2 S 0.6374(4) 0.40693(4) 0.53657(14) 0.0137(4) Uani 1 1 d . . .
S3 S 0.2281(4) 0.31222(4) 0.59345(14) 0.0135(4) Uani 1 1 d . . .
S4 S -0.0785(15) 0.30311(11) 0.2138(5) 0.0163(10) Uani 0.631(8) 1 d PDU A 1
S5 S 0.6633(5) 0.39213(4) 0.81895(16) 0.0218(4) Uani 1 1 d . . .
N1 N 0.1001(14) 0.42404(12) 0.2175(5) 0.0141(11) Uani 1 1 d . . .
N2 N 0.3382(13) 0.45729(12) 0.4291(4) 0.0116(11) Uani 1 1 d . . .
C1 C 0.2714(17) 0.40929(15) 0.3084(5) 0.0132(13) Uani 1 1 d . . .
C2 C 0.3904(16) 0.42595(14) 0.4160(5) 0.0125(13) Uani 1 1 d . . .
C3 C 0.1622(16) 0.47345(15) 0.3345(5) 0.0128(13) Uani 1 1 d . . .
C4 C 0.1040(17) 0.50703(15) 0.3443(6) 0.0157(13) Uani 1 1 d . . .
H4 H 0.1878 0.5185 0.4147 0.019 Uiso 1 1 calc R . .
C5 C -0.0765(18) 0.52315(15) 0.2504(6) 0.0189(14) Uani 1 1 d . . .
H5 H -0.1200 0.5458 0.2568 0.023 Uiso 1 1 calc R . .
C6 C -0.1961(18) 0.50671(16) 0.1462(6) 0.0216(15) Uani 1 1 d . . .
H6 H -0.3189 0.5183 0.0823 0.026 Uiso 1 1 calc R . .
C7 C -0.1388(19) 0.47393(15) 0.1348(6) 0.0195(15) Uani 1 1 d . . .
H7 H -0.2215 0.4628 0.0636 0.023 Uiso 1 1 calc R . .
C8 C 0.0436(17) 0.45700(15) 0.2296(6) 0.0148(13) Uani 1 1 d . . .
C9 C 0.3423(17) 0.35119(14) 0.4258(5) 0.0134(13) Uani 1 1 d . . .
C10 C 0.4492(16) 0.36783(14) 0.5333(5) 0.0116(12) Uani 1 1 d . . .
C11 C 0.4044(16) 0.35012(14) 0.6344(5) 0.0113(12) Uani 1 1 d . . .
C12 C 0.2071(16) 0.32078(14) 0.4421(5) 0.0121(13) Uani 1 1 d . A .
C13 C 0.0584(16) 0.29645(14) 0.3579(5) 0.0148(13) Uani 1 1 d DU . .
C14 C -0.016(12) 0.2643(6) 0.390(3) 0.014(4) Uani 0.631(8) 1 d PDU A 1
H14 H 0.0371 0.2560 0.4681 0.017 Uiso 0.631(8) 1 calc PR A 1
C15 C -0.173(4) 0.2454(3) 0.2963(13) 0.021(3) Uani 0.631(8) 1 d PDU A 1
H15 H -0.2310 0.2230 0.3020 0.025 Uiso 0.631(8) 1 calc PR A 1
C16 C -0.231(4) 0.2635(3) 0.1979(10) 0.015(3) Uani 0.631(8) 1 d PDU A 1
H16 H -0.3452 0.2553 0.1254 0.018 Uiso 0.631(8) 1 calc PR A 1
C17 C 0.4692(16) 0.35696(15) 0.7610(6) 0.0131(13) Uani 1 1 d . . .
C18 C 0.3817(15) 0.33611(14) 0.8551(5) 0.0093(12) Uani 1 1 d . . .
H18 H 0.2719 0.3155 0.8436 0.011 Uiso 1 1 calc R . .
C19 C 0.4794(18) 0.35016(17) 0.9667(6) 0.0215(15) Uani 1 1 d . . .
H19 H 0.4398 0.3398 1.0397 0.026 Uiso 1 1 calc R . .
C20 C 0.637(2) 0.38002(18) 0.9620(6) 0.0256(16) Uani 1 1 d . . .
H20 H 0.7203 0.3924 1.0301 0.031 Uiso 1 1 calc R . .
S4X S 0.002(7) 0.2578(3) 0.3979(14) 0.022(3) Uani 0.369(8) 1 d PDU A 2
C14X C -0.080(13) 0.3014(9) 0.239(3) 0.025(10) Uiso 0.369(8) 1 d PDU A 2
H14X H -0.0818 0.3221 0.2006 0.029 Uiso 0.369(8) 1 calc PR A 2
C15X C -0.214(7) 0.2730(5) 0.1817(16) 0.016(6) Uiso 0.369(8) 1 d PDU A 2
H15X H -0.3035 0.2716 0.1002 0.020 Uiso 0.369(8) 1 calc PR A 2
C16X C -0.196(8) 0.2484(5) 0.2593(17) 0.016(6) Uiso 0.369(8) 1 d PDU A 2
H16X H -0.2860 0.2273 0.2393 0.020 Uiso 0.369(8) 1 calc PR A 2

loop_
_atom_site_aniso_label
_atom_site_aniso_U_11
_atom_site_aniso_U_22
_atom_site_aniso_U_33
_atom_site_aniso_U_23
_atom_site_aniso_U_13
_atom_site_aniso_U_12
S1 0.0210(9) 0.0117(7) 0.0118(8) -0.0014(6) 0.0046(6) 0.0019(6)
S2 0.0169(8) 0.0089(7) 0.0146(8) 0.0011(6) -0.0020(6) -0.0023(6)
S3 0.0184(8) 0.0080(7) 0.0142(8) 0.0001(6) 0.0026(6) -0.0011(6)
S4 0.0216(19) 0.0130(16) 0.0138(19) -0.0043(14) -0.0014(17) -0.0009(10)
S5 0.0251(10) 0.0196(8) 0.0205(9) -0.0021(7) 0.0016(7) -0.0023(7)
N1 0.016(3) 0.013(3) 0.014(3) 0.002(2) 0.004(2) -0.002(2)
N2 0.011(3) 0.012(2) 0.013(3) 0.001(2) 0.005(2) -0.001(2)
C1 0.018(3) 0.014(3) 0.008(3) 0.003(2) 0.004(2) -0.002(3)
C2 0.011(3) 0.015(3) 0.011(3) 0.003(2) -0.001(2) -0.001(2)
C3 0.013(3) 0.013(3) 0.014(3) 0.005(2) 0.009(3) -0.004(2)
C4 0.016(3) 0.014(3) 0.018(3) 0.000(3) 0.007(3) -0.002(3)
C5 0.024(4) 0.008(3) 0.025(4) -0.001(3) 0.004(3) 0.000(3)
C6 0.016(4) 0.019(3) 0.028(4) 0.011(3) -0.005(3) 0.001(3)
C7 0.028(4) 0.015(3) 0.014(3) 0.003(3) -0.004(3) 0.003(3)
C8 0.013(3) 0.014(3) 0.019(3) -0.001(3) 0.007(3) -0.003(2)
C9 0.023(4) 0.008(3) 0.008(3) 0.001(2) 0.000(3) 0.004(3)
C10 0.010(3) 0.006(3) 0.019(3) -0.001(2) 0.002(2) 0.001(2)
C11 0.012(3) 0.007(3) 0.015(3) -0.002(2) 0.000(2) 0.003(2)
C12 0.011(3) 0.013(3) 0.014(3) 0.002(2) 0.006(2) 0.001(2)
C13 0.010(3) 0.012(3) 0.022(3) -0.003(2) 0.002(3) 0.001(2)
C14 0.011(8) 0.011(9) 0.021(7) 0.000(6) 0.003(6) 0.001(10)
C15 0.024(7) 0.010(5) 0.028(8) -0.004(4) 0.002(7) -0.003(4)
C16 0.023(6) 0.007(6) 0.016(5) -0.009(5) 0.006(4) -0.006(5)
C17 0.007(3) 0.013(3) 0.020(3) 0.001(2) 0.002(2) 0.004(2)
C18 0.009(3) 0.009(3) 0.010(3) -0.001(2) 0.003(2) 0.002(2)
C19 0.022(4) 0.032(4) 0.012(3) 0.005(3) 0.005(3) 0.010(3)
C20 0.028(4) 0.029(4) 0.020(4) -0.007(3) -0.001(3) 0.003(3)
S4X 0.030(5) 0.009(4) 0.028(5) -0.001(3) 0.004(3) 0.000(4)

loop_
_atom_type_symbol
_atom_type_description
_atom_type_scat_dispersion_real
_atom_type_scat_dispersion_imag
_atom_type_scat_source
C C 0.0033 0.0016 'International Tables Vol C Tables 4.2.6.8 and 6.1.1.4'
H H 0.0000 0.0000 'International Tables Vol C Tables 4.2.6.8 and 6.1.1.4'
N N 0.0061 0.0033 'International Tables Vol C Tables 4.2.6.8 and 6.1.1.4'
S S 0.1246 0.1234 'International Tables Vol C Tables 4.2.6.8 and 6.1.1.4'

loop_
_geom_angle_atom_site_label_1
_geom_angle_atom_site_label_2
_geom_angle_atom_site_label_3
_geom_angle
_geom_angle_site_symmetry_1
_geom_angle_site_symmetry_3
_geom_angle_publ_flag
C1 S1 C9 100.9(3) . . ?
C2 S2 C10 101.4(3) . . ?
C11 S3 C12 93.4(3) . . ?
C13 S4 C16 91.1(5) . . ?
C17 S5 C20 92.8(3) . . ?
C1 N1 C8 116.6(5) . . ?
C2 N2 C3 117.1(5) . . ?
S1 C1 N1 115.6(5) . . ?
S1 C1 C2 121.6(5) . . ?
N1 C1 C2 122.5(6) . . ?
S2 C2 N2 115.1(5) . . ?
S2 C2 C1 123.1(5) . . ?
N2 C2 C1 121.7(5) . . ?
N2 C3 C4 118.9(6) . . ?
N2 C3 C8 121.1(5) . . ?
C4 C3 C8 120.0(6) . . ?
C3 C4 C5 118.9(6) . . ?
C4 C5 C6 121.0(6) . . ?
C5 C6 C7 120.8(6) . . ?
C6 C7 C8 119.2(6) . . ?
N1 C8 C3 121.0(6) . . ?
N1 C8 C7 118.8(6) . . ?
C3 C8 C7 120.1(6) . . ?
S1 C9 C10 122.4(5) . . ?
S1 C9 C12 123.5(5) . . ?
C10 C9 C12 114.0(5) . . ?
S2 C10 C9 122.9(5) . . ?
S2 C10 C11 123.3(5) . . ?
C9 C10 C11 113.8(5) . . ?
S3 C11 C10 109.3(4) . . ?
S3 C11 C17 117.3(5) . . ?
C10 C11 C17 133.4(6) . . ?
S3 C12 C9 109.5(5) . . ?
S3 C12 C13 118.6(4) . . ?
C9 C12 C13 131.9(6) . . ?
S4 C13 C12 125.8(5) . . ?
S4 C13 C14 110.3(13) . . ?
C12 C13 C14 123.8(14) . . ?
C12 C13 S4X 122.0(7) . . ?
C12 C13 C14X 127.5(16) . . ?
S4X C13 C14X 110.4(12) . . ?
C13 C14 C15 114(2) . . ?
C14 C15 C16 110.0(14) . . ?
S4 C16 C15 114.1(10) . . ?
S5 C17 C11 124.1(5) . . ?
S5 C17 C18 110.2(5) . . ?
C11 C17 C18 125.7(6) . . ?
C17 C18 C19 110.9(6) . . ?
C18 C19 C20 114.5(6) . . ?
S5 C20 C19 111.5(5) . . ?
C13 S4X C16X 91.5(8) . . ?
C13 C14X C15X 114(2) . . ?
C14X C15X C16X 109.6(18) . . ?
S4X C16X C15X 114.6(15) . . ?

loop_
_geom_bond_atom_site_label_1
_geom_bond_atom_site_label_2
_geom_bond_distance
_geom_bond_site_symmetry_2
_geom_bond_publ_flag
S1 C1 1.769(6) . ?
S1 C9 1.767(6) . ?
S2 C2 1.762(6) . ?
S2 C10 1.760(6) . ?
S3 C11 1.741(6) . ?
S3 C12 1.734(6) . ?
S4 C13 1.680(8) . ?
S4 C16 1.732(13) . ?
S5 C17 1.724(6) . ?
S5 C20 1.698(7) . ?
N1 C1 1.311(8) . ?
N1 C8 1.379(8) . ?
N2 C2 1.312(8) . ?
N2 C3 1.376(8) . ?
C1 C2 1.427(8) . ?
C3 C4 1.402(9) . ?
C3 C8 1.398(9) . ?
C4 C5 1.377(9) . ?
C5 C6 1.392(10) . ?
C6 C7 1.371(9) . ?
C7 C8 1.404(9) . ?
C9 C10 1.415(8) . ?
C9 C12 1.371(8) . ?
C10 C11 1.376(9) . ?
C11 C17 1.452(9) . ?
C12 C13 1.455(8) . ?
C13 C14 1.40(2) . ?
C13 S4X 1.669(10) . ?
C13 C14X 1.41(3) . ?
C14 C15 1.40(3) . ?
C15 C16 1.334(16) . ?
C17 C18 1.428(8) . ?
C18 C19 1.400(9) . ?
C19 C20 1.370(10) . ?
S4X C16X 1.714(18) . ?
C14X C15X 1.41(3) . ?
C15X C16X 1.334(19) . ?
